data_7153255
loop_
_publ_author_name
'Petrova, Tetyana'
'Tarabara, Igor'
'Palchikov, Vitaliy'
'Kasyan, Liliya'
'Kosenkov, Dmytro'
'Okovytyy, Sergiy'
'Gorb, Leonid'
'Shishkina, Svetlana'
'Shishkin, Oleg'
'Leszczynski, Jerzy'

_publ_section_title
;
 Ethanolysis of N-substituted norbornane epoxyimides: discovery of diverse
 pathways depending on substituent's character.
;
_journal_issue 9
_journal_name_full 'Organic &amp; biomolecular chemistry'
_journal_page_first 2142
_journal_page_last 2157
_journal_paper_doi 10.1039/b917850c
_journal_volume 8
_journal_year 2010
_chemical_formula_moiety 'C16 H17 N O4, C3 H8 O'
_chemical_formula_sum 'C19 H25 N O5'
_chemical_formula_weight 347.40
_chemical_name_systematic
;
?
;
_space_group_IT_number 61
_symmetry_cell_setting orthorhombic
_symmetry_space_group_name_Hall '-P 2ac 2ab'
_symmetry_space_group_name_H-M 'P b c a'
_atom_sites_solution_hydrogens difmap
_atom_sites_solution_primary direct
_atom_sites_solution_secondary difmap
_audit_creation_method SHELXL-97
_cell_angle_alpha 90.00
_cell_angle_beta 90.00
_cell_angle_gamma 90.00
_cell_formula_units_Z 8
_cell_length_a 11.5561(15)
_cell_length_b 11.7060(16)
_cell_length_c 27.578(3)
_cell_measurement_reflns_used 23341
_cell_measurement_temperature 293(2)
_cell_measurement_theta_max 35
_cell_measurement_theta_min 3
_cell_volume 3730.6(8)
_computing_cell_refinement
;
CrysAlis RED, Oxford Diffraction Ltd.,
Version 1.171.27p5 beta (release 01-04-2005 CrysAlis171 .NET)
(compiled Apr 1 2005,17:53:34)
;
_computing_data_collection
;
CrysAlis CCD, Oxford Diffraction Ltd.,
Version 1.171.27p5 beta (release 01-04-2005 CrysAlis171 .NET)
(compiled Apr 1 2005,17:53:34)
;
_computing_data_reduction
;
CrysAlis RED, Oxford Diffraction Ltd.,
Version 1.171.27p5 beta (release 01-04-2005 CrysAlis171 .NET)
(compiled Apr 1 2005,17:53:34)
;
_computing_molecular_graphics 'XP (Siemens, 1998)'
_computing_publication_material 'SHELXTL (Sheldrick, 1998)'
_computing_structure_refinement 'SHELXTL (Sheldrick, 1998)'
_computing_structure_solution 'SHELXTL (Sheldrick, 1998)'
_diffrn_ambient_temperature 293(2)
_diffrn_detector_area_resol_mean 16.1827
_diffrn_measured_fraction_theta_full 0.987
_diffrn_measured_fraction_theta_max 0.987
_diffrn_measurement_device_type Xcalibur"3
_diffrn_measurement_method \w-scans
_diffrn_radiation_monochromator graphite
_diffrn_radiation_source 'Enhance (Mo) X-ray Source'
_diffrn_radiation_type MoK\a
_diffrn_radiation_wavelength 0.71073
_diffrn_reflns_av_R_equivalents 0.0585
_diffrn_reflns_av_sigmaI/netI 0.0582
_diffrn_reflns_limit_h_max 16
_diffrn_reflns_limit_h_min -15
_diffrn_reflns_limit_k_max 16
_diffrn_reflns_limit_k_min -16
_diffrn_reflns_limit_l_max 38
_diffrn_reflns_limit_l_min -38
_diffrn_reflns_number 29205
_diffrn_reflns_theta_full 29.99
_diffrn_reflns_theta_max 29.99
_diffrn_reflns_theta_min 2.88
_diffrn_standards_interval_count 50
_diffrn_standards_number 2
_exptl_absorpt_coefficient_mu 0.089
_exptl_absorpt_correction_type none
_exptl_crystal_colour colourless
_exptl_crystal_density_diffrn 1.237
_exptl_crystal_density_method 'not measured'
_exptl_crystal_description plate
_exptl_crystal_F_000 1488
_exptl_crystal_size_max 0.60
_exptl_crystal_size_mid 0.40
_exptl_crystal_size_min 0.10
_refine_diff_density_max 0.310
_refine_diff_density_min -0.215
_refine_diff_density_rms 0.056
_refine_ls_extinction_method none
_refine_ls_goodness_of_fit_ref 0.882
_refine_ls_hydrogen_treatment constr
_refine_ls_matrix_type full
_refine_ls_number_parameters 231
_refine_ls_number_reflns 5377
_refine_ls_number_restraints 0
_refine_ls_restrained_S_all 0.882
_refine_ls_R_factor_all 0.1482
_refine_ls_R_factor_gt 0.0700
_refine_ls_shift/su_max 0.000
_refine_ls_shift/su_mean 0.000
_refine_ls_structure_factor_coef Fsqd
_refine_ls_weighting_details 'calc w=1/[\s^2^(Fo^2^)+(0.1159P)^2^+0.0000P] where P=(Fo^2^+2Fc^2^)/3'
_refine_ls_weighting_scheme calc
_refine_ls_wR_factor_gt 0.1719
_refine_ls_wR_factor_ref 0.2005
_reflns_number_gt 2335
_reflns_number_total 5377
_reflns_threshold_expression >2sigma(I)
_cod_data_source_file b917850c.txt
_cod_data_source_block KAS35
_cod_original_sg_symbol_H-M Pbca
_cod_database_code 7153255

loop_
_symmetry_equiv_pos_as_xyz
'x, y, z'
'-x+1/2, -y, z+1/2'
'-x, y+1/2, -z+1/2'
'x+1/2, -y+1/2, -z'
'-x, -y, -z'
'x-1/2, y, -z-1/2'
'x, -y-1/2, z-1/2'
'-x-1/2, y-1/2, z'

loop_
_atom_site_label
_atom_site_type_symbol
_atom_site_fract_x
_atom_site_fract_y
_atom_site_fract_z
_atom_site_U_iso_or_equiv
_atom_site_adp_type
_atom_site_occupancy
_atom_site_symmetry_multiplicity
_atom_site_calc_flag
_atom_site_refinement_flags
N1 N 0.49190(15) 0.26521(14) 0.64507(7) 0.0496(4) Uani 1 1 d .
H1N H 0.4297 0.2762 0.6286 0.060 Uiso 1 1 calc R
O1 O 0.45393(13) -0.01215(12) 0.77548(5) 0.0539(4) Uani 1 1 d .
O2 O 0.46915(15) 0.15871(15) 0.80956(7) 0.0724(5) Uani 1 1 d .
O3 O 0.39758(14) -0.16277(12) 0.66344(7) 0.0648(5) Uani 1 1 d .
H3O H 0.4409 -0.2129 0.6735 0.097 Uiso 1 1 calc R
O4 O 0.56448(13) 0.16829(13) 0.70956(6) 0.0643(5) Uani 1 1 d .
C1 C 0.37510(18) -0.06607(17) 0.74158(8) 0.0496(5) Uani 1 1 d .
H1 H 0.3581 -0.1450 0.7511 0.059 Uiso 1 1 calc R
C2 C 0.41884(17) -0.05960(16) 0.68911(8) 0.0468(5) Uani 1 1 d .
H2 H 0.5006 -0.0378 0.6877 0.056 Uiso 1 1 calc R
C3 C 0.34127(17) 0.03157(16) 0.66678(9) 0.0489(5) Uani 1 1 d .
H3 H 0.3423 0.0342 0.6313 0.059 Uiso 1 1 calc R
C4 C 0.36185(16) 0.14792(16) 0.69198(9) 0.0480(5) Uani 1 1 d .
H4 H 0.3066 0.2028 0.6784 0.058 Uiso 1 1 calc R
C5 C 0.32653(18) 0.12452(18) 0.74549(9) 0.0531(6) Uani 1 1 d .
H5 H 0.2751 0.1837 0.7584 0.064 Uiso 1 1 calc R
C6 C 0.26531(17) 0.00710(18) 0.74107(9) 0.0542(6) Uani 1 1 d .
H6 H 0.2078 -0.0104 0.7661 0.065 Uiso 1 1 calc R
C7 C 0.22338(17) 0.0003(2) 0.68914(10) 0.0584(6) Uani 1 1 d .
H7B H 0.1637 0.0560 0.6819 0.070 Uiso 1 1 calc R
H7A H 0.1977 -0.0757 0.6802 0.070 Uiso 1 1 calc R
C8 C 0.42511(19) 0.09788(19) 0.77946(9) 0.0539(6) Uani 1 1 d .
C9 C 0.48283(17) 0.19479(17) 0.68374(8) 0.0464(5) Uani 1 1 d .
C10 C 0.59260(18) 0.32318(17) 0.62860(8) 0.0484(5) Uani 1 1 d .
C11 C 0.5787(2) 0.4253(2) 0.60448(10) 0.0652(6) Uani 1 1 d .
H11 H 0.5049 0.4551 0.5999 0.078 Uiso 1 1 calc R
C12 C 0.6739(2) 0.4837(2) 0.58710(11) 0.0749(8) Uani 1 1 d .
H12 H 0.6630 0.5525 0.5708 0.090 Uiso 1 1 calc R
C13 C 0.7849(2) 0.4422(2) 0.59330(10) 0.0647(7) Uani 1 1 d .
C14 C 0.7968(2) 0.3405(2) 0.61728(9) 0.0659(7) Uani 1 1 d .
H14 H 0.8708 0.3111 0.6219 0.079 Uiso 1 1 calc R
C15 C 0.7032(2) 0.2798(2) 0.63499(9) 0.0589(6) Uani 1 1 d .
H15 H 0.7143 0.2107 0.6510 0.071 Uiso 1 1 calc R
C16 C 0.8883(3) 0.5061(3) 0.57348(13) 0.0946(10) Uani 1 1 d .
H16C H 0.8807 0.5141 0.5390 0.142 Uiso 1 1 calc R
H16B H 0.9577 0.4644 0.5808 0.142 Uiso 1 1 calc R
H16A H 0.8923 0.5804 0.5881 0.142 Uiso 1 1 calc R
O1S O 0.27189(15) 0.3026(2) 0.59367(7) 0.0856(6) Uani 1 1 d .
H1SA H 0.2144 0.3131 0.6105 0.128 Uiso 1 1 calc R
C1S C 0.2379(4) 0.2671(4) 0.54755(13) 0.1169(13) Uani 1 1 d .
H1S H 0.2024 0.3348 0.5329 0.140 Uiso 1 1 calc R
C2S C 0.1478(5) 0.1827(7) 0.5476(2) 0.240(4) Uani 1 1 d .
H2SC H 0.1812 0.1082 0.5513 0.361 Uiso 1 1 calc R
H2SB H 0.1061 0.1863 0.5175 0.361 Uiso 1 1 calc R
H2SA H 0.0957 0.1973 0.5740 0.361 Uiso 1 1 calc R
C3S C 0.3435(5) 0.2480(6) 0.51931(16) 0.187(3) Uani 1 1 d .
H3SA H 0.3969 0.3094 0.5251 0.281 Uiso 1 1 calc R
H3SB H 0.3246 0.2452 0.4854 0.281 Uiso 1 1 calc R
H3SC H 0.3782 0.1770 0.5289 0.281 Uiso 1 1 calc R

loop_
_atom_site_aniso_label
_atom_site_aniso_U_11
_atom_site_aniso_U_22
_atom_site_aniso_U_33
_atom_site_aniso_U_23
_atom_site_aniso_U_13
_atom_site_aniso_U_12
N1 0.0407(9) 0.0503(10) 0.0579(11) 0.0041(9) -0.0030(8) 0.0021(8)
O1 0.0497(8) 0.0511(9) 0.0609(9) 0.0011(7) -0.0071(7) -0.0035(7)
O2 0.0616(11) 0.0729(11) 0.0827(12) -0.0211(10) 0.0016(9) -0.0148(9)
O3 0.0574(10) 0.0482(8) 0.0888(13) -0.0128(8) -0.0195(9) 0.0104(7)
O4 0.0394(8) 0.0678(10) 0.0857(12) 0.0268(8) -0.0084(8) -0.0054(7)
C1 0.0425(10) 0.0382(10) 0.0680(15) 0.0021(10) -0.0040(10) -0.0075(8)
C2 0.0351(10) 0.0392(10) 0.0660(14) -0.0028(10) -0.0053(10) 0.0022(8)
C3 0.0382(10) 0.0466(11) 0.0619(14) 0.0023(10) -0.0076(10) -0.0006(9)
C4 0.0311(9) 0.0378(10) 0.0750(15) 0.0074(10) -0.0025(10) 0.0029(8)
C5 0.0416(11) 0.0452(11) 0.0724(15) -0.0057(11) 0.0119(11) 0.0030(9)
C6 0.0343(10) 0.0503(12) 0.0779(17) 0.0020(11) 0.0078(10) -0.0070(9)
C7 0.0347(10) 0.0526(12) 0.0877(18) 0.0036(12) -0.0082(11) -0.0011(9)
C8 0.0444(12) 0.0513(13) 0.0659(14) -0.0019(11) 0.0114(11) -0.0079(10)
C9 0.0383(11) 0.0375(9) 0.0635(13) 0.0013(10) 0.0016(10) -0.0001(8)
C10 0.0450(11) 0.0521(12) 0.0482(12) -0.0018(10) 0.0051(9) 0.0014(10)
C11 0.0587(14) 0.0582(14) 0.0786(16) 0.0125(12) 0.0089(13) 0.0056(11)
C12 0.0792(19) 0.0543(14) 0.091(2) 0.0154(13) 0.0142(16) -0.0026(14)
C13 0.0619(15) 0.0708(16) 0.0613(15) -0.0079(13) 0.0088(12) -0.0192(13)
C14 0.0466(13) 0.0909(19) 0.0601(15) 0.0029(14) 0.0023(11) -0.0068(13)
C15 0.0523(13) 0.0632(14) 0.0612(15) 0.0064(12) 0.0004(11) -0.0016(11)
C16 0.082(2) 0.103(2) 0.099(2) 0.0038(19) 0.0168(17) -0.0384(18)
O1S 0.0594(11) 0.1380(17) 0.0595(11) -0.0157(12) -0.0020(9) 0.0124(12)
C1S 0.116(3) 0.161(4) 0.074(2) -0.023(2) -0.014(2) 0.010(3)
C2S 0.141(5) 0.373(11) 0.207(7) -0.140(7) -0.021(4) -0.073(6)
C3S 0.190(5) 0.290(8) 0.083(3) -0.054(4) 0.031(3) 0.004(5)

loop_
_atom_type_symbol
_atom_type_description
_atom_type_scat_dispersion_real
_atom_type_scat_dispersion_imag
_atom_type_scat_source
C C 0.0033 0.0016 'International Tables Vol C Tables 4.2.6.8 and 6.1.1.4'
H H 0.0000 0.0000 'International Tables Vol C Tables 4.2.6.8 and 6.1.1.4'
N N 0.0061 0.0033 'International Tables Vol C Tables 4.2.6.8 and 6.1.1.4'
O O 0.0106 0.0060 'International Tables Vol C Tables 4.2.6.8 and 6.1.1.4'

loop_
_geom_angle_atom_site_label_1
_geom_angle_atom_site_label_2
_geom_angle_atom_site_label_3
_geom_angle
C9 N1 C10 127.35(18)
C8 O1 C1 108.44(16)
O1 C1 C6 106.44(16)
O1 C1 C2 112.31(16)
C6 C1 C2 103.69(17)
O3 C2 C3 106.99(16)
O3 C2 C1 111.76(17)
C3 C2 C1 102.82(16)
C2 C3 C7 101.09(17)
C2 C3 C4 110.15(17)
C7 C3 C4 99.52(17)
C9 C4 C3 113.10(17)
C9 C4 C5 116.56(18)
C3 C4 C5 103.34(16)
C8 C5 C6 102.14(18)
C8 C5 C4 115.32(17)
C6 C5 C4 101.61(18)
C7 C6 C1 104.16(19)
C7 C6 C5 105.48(19)
C1 C6 C5 96.73(15)
C6 C7 C3 94.77(16)
O2 C8 O1 121.4(2)
O2 C8 C5 128.6(2)
O1 C8 C5 109.70(19)
O4 C9 N1 123.67(18)
O4 C9 C4 122.12(19)
N1 C9 C4 114.18(18)
C11 C10 C15 119.2(2)
C11 C10 N1 118.22(19)
C15 C10 N1 122.61(19)
C10 C11 C12 120.3(2)
C11 C12 C13 121.5(2)
C14 C13 C12 117.3(2)
C14 C13 C16 121.6(3)
C12 C13 C16 121.0(3)
C13 C14 C15 122.6(2)
C14 C15 C10 119.2(2)
O1S C1S C2S 114.1(4)
O1S C1S C3S 107.2(3)
C2S C1S C3S 120.0(5)

loop_
_geom_bond_atom_site_label_1
_geom_bond_atom_site_label_2
_geom_bond_distance
N1 C9 1.352(3)
N1 C10 1.422(3)
O1 C8 1.335(3)
O1 C1 1.450(3)
O2 C8 1.206(3)
O3 C2 1.421(2)
O4 C9 1.222(2)
C1 C6 1.531(3)
C1 C2 1.535(3)
C2 C3 1.524(3)
C3 C7 1.539(3)
C3 C4 1.547(3)
C4 C9 1.519(3)
C4 C5 1.555(3)
C5 C8 1.508(3)
C5 C6 1.551(3)
C6 C7 1.514(4)
C10 C11 1.378(3)
C10 C15 1.386(3)
C11 C12 1.381(3)
C12 C13 1.382(4)
C13 C14 1.369(4)
C13 C16 1.512(3)
C14 C15 1.384(3)
O1S C1S 1.394(4)
C1S C2S 1.436(7)
C1S C3S 1.464(6)

loop_
_geom_hbond_atom_site_label_D
_geom_hbond_atom_site_label_H
_geom_hbond_atom_site_label_A
_geom_hbond_distance_DH
_geom_hbond_distance_HA
_geom_hbond_distance_DA
_geom_hbond_angle_DHA
_geom_hbond_site_symmetry_A
O3 H3O O2 0.82 1.89 2.701(2) 172.2 3_646
N1 H1N O1S 0.86 2.09 2.944(2) 175.5 .
O1S H1SA O3 0.82 1.97 2.775(2) 166.7 8_665

loop_
_geom_torsion_atom_site_label_1
_geom_torsion_atom_site_label_2
_geom_torsion_atom_site_label_3
_geom_torsion_atom_site_label_4
_geom_torsion
C8 O1 C1 C6 -23.3(2)
C8 O1 C1 C2 89.47(19)
O1 C1 C2 O3 140.08(16)
C6 C1 C2 O3 -105.42(17)
O1 C1 C2 C3 -105.50(18)
C6 C1 C2 C3 9.01(19)
O3 C2 C3 C7 77.0(2)
C1 C2 C3 C7 -40.9(2)
O3 C2 C3 C4 -178.47(17)
C1 C2 C3 C4 63.7(2)
C2 C3 C4 C9 65.1(2)
C7 C3 C4 C9 170.75(18)
C2 C3 C4 C5 -61.8(2)
C7 C3 C4 C5 43.83(19)
C9 C4 C5 C8 -27.2(2)
C3 C4 C5 C8 97.48(19)
C9 C4 C5 C6 -136.77(17)
C3 C4 C5 C6 -12.07(19)
O1 C1 C6 C7 145.30(17)
C2 C1 C6 C7 26.67(19)
O1 C1 C6 C5 37.4(2)
C2 C1 C6 C5 -81.20(18)
C8 C5 C6 C7 -144.04(18)
C4 C5 C6 C7 -24.7(2)
C8 C5 C6 C1 -37.3(2)
C4 C5 C6 C1 82.09(18)
C1 C6 C7 C3 -50.31(19)
C5 C6 C7 C3 50.94(19)
C2 C3 C7 C6 55.79(19)
C4 C3 C7 C6 -57.09(18)
C1 O1 C8 O2 171.5(2)
C1 O1 C8 C5 -2.9(2)
C6 C5 C8 O2 -146.7(2)
C4 C5 C8 O2 104.0(3)
C6 C5 C8 O1 27.2(2)
C4 C5 C8 O1 -82.1(2)
C10 N1 C9 O4 -2.5(3)
C10 N1 C9 C4 179.06(18)
C3 C4 C9 O4 -86.2(3)
C5 C4 C9 O4 33.4(3)
C3 C4 C9 N1 92.3(2)
C5 C4 C9 N1 -148.12(18)
C9 N1 C10 C11 -151.2(2)
C9 N1 C10 C15 30.1(3)
C15 C10 C11 C12 -0.2(4)
N1 C10 C11 C12 -178.9(2)
C10 C11 C12 C13 -0.1(4)
C11 C12 C13 C14 0.2(4)
C11 C12 C13 C16 179.1(3)
C12 C13 C14 C15 0.0(4)
C16 C13 C14 C15 -178.9(3)
C13 C14 C15 C10 -0.3(4)
C11 C10 C15 C14 0.4(4)
N1 C10 C15 C14 179.1(2)
